data_7033906
loop_
_publ_author_name
'Postle, Shawn'
'Stephan, Douglas W.'

_publ_section_title
;
 Reactions of iodine-nitrene reagents with boranes.
;
_journal_issue 10
_journal_name_full 'Dalton transactions (Cambridge, England : 2003)'
_journal_page_first 4436
_journal_page_last 4439
_journal_paper_doi 10.1039/c5dt00142k
_journal_volume 44
_journal_year 2015
_chemical_formula_moiety 'C31 H22 B F15 N O3 P S, C7 H8'
_chemical_formula_sum 'C38 H30 B F15 N O3 P S'
_chemical_formula_weight 907.51
_space_group_crystal_system triclinic
_space_group_IT_number 2
_space_group_name_Hall '-P 1'
_space_group_name_H-M_alt 'P -1'
_symmetry_Int_Tables_number 2
_symmetry_space_group_name_Hall '-P 1'
_symmetry_space_group_name_H-M 'P -1'
_audit_creation_date 2014-12-27
_audit_creation_method
;
Olex2 1.2
(compiled 2014.11.28 svn.r3106 for OlexSys, GUI svn.r4959)
;
_audit_update_record
;
2014-12-28 deposited with the CCDC.
2015-02-04 downloaded from the CCDC.
;
_cell_angle_alpha 83.047(3)
_cell_angle_beta 80.953(3)
_cell_angle_gamma 87.098(3)
_cell_formula_units_Z 2
_cell_length_a 8.2520(4)
_cell_length_b 13.7632(7)
_cell_length_c 17.0976(8)
_cell_measurement_reflns_used 9864
_cell_measurement_temperature 150
_cell_measurement_theta_max 27.45
_cell_measurement_theta_min 2.61
_cell_volume 1902.59(16)
_computing_molecular_graphics 'Olex2 (Dolomanov et al., 2009)'
_computing_publication_material 'Olex2 (Dolomanov et al., 2009)'
_computing_structure_refinement 'olex2.refine (Bourhis et al., 2015)'
_diffrn_ambient_temperature 149.99
_diffrn_measured_fraction_theta_full 0.9889
_diffrn_measured_fraction_theta_max 0.9889
_diffrn_measurement_device_type 'Bruker APEX-II CCD'
_diffrn_measurement_method '\f and \w scans'
_diffrn_radiation_monochromator graphite
_diffrn_radiation_type 'Mo K\a'
_diffrn_radiation_wavelength 0.71073
_diffrn_reflns_av_R_equivalents 0.0253
_diffrn_reflns_av_unetI/netI 0.0209
_diffrn_reflns_limit_h_max 10
_diffrn_reflns_limit_h_min -10
_diffrn_reflns_limit_k_max 16
_diffrn_reflns_limit_k_min -17
_diffrn_reflns_limit_l_max 22
_diffrn_reflns_limit_l_min -22
_diffrn_reflns_number 31528
_diffrn_reflns_theta_full 27.4484
_diffrn_reflns_theta_max 27.45
_diffrn_reflns_theta_min 1.49
_diffrn_standards_number 0
_exptl_absorpt_coefficient_mu 0.241
_exptl_absorpt_correction_T_max 0.7456
_exptl_absorpt_correction_T_min 0.7144
_exptl_absorpt_correction_type multi-scan
_exptl_absorpt_process_details
;
SADABS-2008/1 (Bruker,2008) was used for absorption correction.
wR2(int) was 0.0403 before and 0.0328 after correction.
The Ratio of minimum to maximum transmission is 0.9582.
The \l/2 correction factor is 0.0015.
;
_exptl_crystal_colour colourless
_exptl_crystal_colour_primary colourless
_exptl_crystal_density_diffrn 1.5839
_exptl_crystal_description BLOCK
_exptl_crystal_F_000 921.2410
_exptl_crystal_size_max 0.2
_exptl_crystal_size_mid 0.1
_exptl_crystal_size_min 0.1
_refine_diff_density_max 0.8200
_refine_diff_density_min -0.4974
_refine_diff_density_rms 0.0612
_refine_ls_d_res_high 0.7709
_refine_ls_d_res_low 13.6549
_refine_ls_goodness_of_fit_ref 1.0569
_refine_ls_hydrogen_treatment mixed
_refine_ls_matrix_type full
_refine_ls_number_constraints 18
_refine_ls_number_parameters 541
_refine_ls_number_reflns 8605
_refine_ls_number_restraints 1
_refine_ls_restrained_S_all 1.0569
_refine_ls_R_factor_all 0.0451
_refine_ls_R_factor_gt 0.0382
_refine_ls_shift/su_max 0.0009
_refine_ls_shift/su_mean 0.0000
_refine_ls_structure_factor_coef Fsqd
_refine_ls_weighting_details 'w=1/[\s^2^(Fo^2^)+(0.0484P)^2^+1.4433P] where P=(Fo^2^+2Fc^2^)/3'
_refine_ls_weighting_scheme calc
_refine_ls_wR_factor_gt 0.1000
_refine_ls_wR_factor_ref 0.1070
_reflns_Friedel_coverage 0.0
_reflns_limit_h_max 10
_reflns_limit_h_min -10
_reflns_limit_k_max 17
_reflns_limit_k_min -17
_reflns_limit_l_max 22
_reflns_limit_l_min 0
_reflns_number_gt 7447
_reflns_number_total 8605
_reflns_threshold_expression I>=2u(I)
_cod_data_source_file c5dt00142k2.cif
_cod_data_source_block sp014_0m
_cod_depositor_comments 'Adding full bibliography for 7033906--7033909.cif.'
_cod_database_code 7033906
_olex2_refinement_description
;
1. Fixed Uiso
 At 1.2 times of:
  All C(H) groups
2. Restrained distances
 C22-C23
 1.54 with sigma of 0.02
3. Others
 Fixed Uiso: H20(0.06) H21(0.06) H23a(0.06) H23b(0.06) H23c(0.06) H25(0.06)
 H26a(0.06) H26b(0.06) H27a(0.06) H27b(0.06) H27c(0.06) H28a(0.06) H28b(0.06)
 H29a(0.06) H29b(0.06) H29c(0.06) H30a(0.06) H30b(0.06) H31a(0.06) H31b(0.06)
 H31c(0.06) H32a(0.06) H32b(0.06) H32c(0.06) H34(0.06) H35(0.06) H36(0.06)
 H37(0.06) H38(0.06)
4.a Secondary CH2 refined with riding coordinates:
 C26(H26a,H26b), C28(H28a,H28b), C30(H30a,H30b)
4.b Me refined with riding coordinates:
 C23(H23a,H23b,H23c), C27(H27a,H27b,H27c), C29(H29a,H29b,H29c), C31(H31a,H31b,
 H31c)
4.c Aromatic/amide H refined with riding coordinates:
 C20(H20), C21(H21), C24(H24), C25(H25), C34(H34), C35(H35), C36(H36),
 C37(H37), C38(H38)
4.d Idealised Me refined as rotating group:
 C32(H32a,H32b,H32c)
;
_olex2_submission_special_instructions 'No special instructions were received'

loop_
_space_group_symop_id
_space_group_symop_operation_xyz
1 x,y,z
2 -x,-y,-z

loop_
_atom_site_label
_atom_site_type_symbol
_atom_site_fract_x
_atom_site_fract_y
_atom_site_fract_z
_atom_site_U_iso_or_equiv
_atom_site_adp_type
_atom_site_occupancy
_atom_site_refinement_flags_posn
S1 S 0.35648(5) 0.31733(3) 0.21999(2) 0.02067(10) Uani 1.000000 .
P1 P 0.11885(5) 0.53545(3) 0.30550(2) 0.01921(10) Uani 1.000000 .
F1 F 0.08539(14) 0.27549(8) 0.10742(6) 0.0331(3) Uani 1.000000 .
F2 F -0.06859(17) 0.34282(10) -0.01303(7) 0.0476(3) Uani 1.000000 .
F3 F -0.31041(16) 0.48322(9) 0.00258(7) 0.0436(3) Uani 1.000000 .
F4 F -0.39463(13) 0.55746(8) 0.14533(7) 0.0337(3) Uani 1.000000 .
F5 F -0.24294(12) 0.49067(8) 0.26893(6) 0.0273(2) Uani 1.000000 .
F6 F -0.14218(13) 0.17139(7) 0.24745(6) 0.0268(2) Uani 1.000000 .
F7 F -0.38400(15) 0.07523(9) 0.34456(7) 0.0374(3) Uani 1.000000 .
F8 F -0.50613(14) 0.13670(9) 0.48782(7) 0.0387(3) Uani 1.000000 .
F9 F -0.38124(15) 0.29699(9) 0.53290(7) 0.0382(3) Uani 1.000000 .
F10 F -0.13614(15) 0.38923(8) 0.44259(6) 0.0355(3) Uani 1.000000 .
F11 F 0.18127(13) 0.24516(8) 0.42479(6) 0.0287(2) Uani 1.000000 .
F12 F 0.17685(15) 0.06573(9) 0.50868(7) 0.0393(3) Uani 1.000000 .
F13 F 0.18817(16) -0.09680(9) 0.43218(9) 0.0473(3) Uani 1.000000 .
F14 F 0.19601(17) -0.07930(8) 0.27182(9) 0.0456(3) Uani 1.000000 .
F15 F 0.18154(14) 0.09794(7) 0.18856(6) 0.0304(2) Uani 1.000000 .
O1 O 0.46395(15) 0.30414(10) 0.27933(8) 0.0286(3) Uani 1.000000 .
O2 O 0.32202(16) 0.41451(9) 0.18366(8) 0.0274(3) Uani 1.000000 .
O3 O 0.06731(14) 0.42917(8) 0.31281(6) 0.0202(2) Uani 1.000000 .
N1 N 0.17590(16) 0.27316(9) 0.25958(8) 0.0187(3) Uani 1.000000 .
C1 C -0.06438(19) 0.38220(11) 0.19476(9) 0.0193(3) Uani 1.000000 .
C2 C -0.0300(2) 0.34656(12) 0.12120(10) 0.0237(3) Uani 1.000000 .
C3 C -0.1106(2) 0.37977(14) 0.05693(10) 0.0294(4) Uani 1.000000 .
C4 C -0.2333(2) 0.45057(14) 0.06470(11) 0.0287(4) Uani 1.000000 .
C5 C -0.2752(2) 0.48729(12) 0.13689(11) 0.0246(3) Uani 1.000000 .
C6 C -0.1927(2) 0.45217(12) 0.19929(10) 0.0208(3) Uani 1.000000 .
C7 C -0.12328(19) 0.28508(11) 0.33905(9) 0.0186(3) Uani 1.000000 .
C8 C -0.1955(2) 0.20437(12) 0.31893(9) 0.0205(3) Uani 1.000000 .
C9 C -0.3209(2) 0.15342(13) 0.36748(10) 0.0243(3) Uani 1.000000 .
C10 C -0.3841(2) 0.18467(13) 0.43990(10) 0.0259(4) Uani 1.000000 .
C11 C -0.3204(2) 0.26524(13) 0.46242(10) 0.0250(3) Uani 1.000000 .
C12 C -0.1916(2) 0.31276(12) 0.41302(10) 0.0226(3) Uani 1.000000 .
C13 C 0.18411(19) 0.17852(11) 0.30352(10) 0.0203(3) Uani 1.000000 .
C14 C 0.1845(2) 0.16637(12) 0.38563(10) 0.0228(3) Uani 1.000000 .
C15 C 0.1831(2) 0.07483(14) 0.42924(11) 0.0282(4) Uani 1.000000 .
C16 C 0.1875(2) -0.00755(13) 0.39054(13) 0.0329(4) Uani 1.000000 .
C17 C 0.1908(2) 0.00110(13) 0.30937(12) 0.0304(4) Uani 1.000000 .
C18 C 0.1862(2) 0.09331(12) 0.26657(11) 0.0244(3) Uani 1.000000 .
C19 C 0.4465(2) 0.24871(12) 0.14244(10) 0.0231(3) Uani 1.000000 .
C20 C 0.5312(2) 0.16079(14) 0.15934(11) 0.0295(4) Uani 1.000000 .
H20 H 0.5427(2) 0.13695(14) 0.21275(11) 0.060000 Uiso 1.000000 R
C21 C 0.5986(2) 0.10832(15) 0.09704(13) 0.0343(4) Uani 1.000000 .
H21 H 0.6546(2) 0.04748(15) 0.10841(13) 0.060000 Uiso 1.000000 R
C22 C 0.5859(2) 0.14287(15) 0.01838(12) 0.0332(4) Uani 1.000000 D
C23 C 0.6528(3) 0.08353(17) -0.04922(14) 0.0465(6) Uani 1.000000 D
H23a H 0.6325(3) 0.11972(17) -0.09992(14) 0.060000 Uiso 1.000000 R
H23b H 0.7712(3) 0.07170(17) -0.05029(14) 0.060000 Uiso 1.000000 R
H23c H 0.5982(3) 0.02075(17) -0.04124(14) 0.060000 Uiso 1.000000 R
C24 C 0.5071(2) 0.23329(15) 0.00285(11) 0.0336(4) Uani 1.000000 .
H24 H 0.5015(2) 0.25918(15) -0.05078(11) 0.0404(5) Uiso 1.000000 R
C25 C 0.4365(2) 0.28631(14) 0.06415(11) 0.0294(4) Uani 1.000000 .
H25 H 0.3819(2) 0.34764(14) 0.05276(11) 0.060000 Uiso 1.000000 R
C26 C 0.1051(2) 0.60124(12) 0.20877(10) 0.0243(3) Uani 1.000000 .
H26a H 0.1292(2) 0.55455(12) 0.16840(10) 0.060000 Uiso 1.000000 R
H26b H -0.0094(2) 0.62623(12) 0.20826(10) 0.060000 Uiso 1.000000 R
C27 C 0.2192(3) 0.68705(14) 0.18375(12) 0.0350(4) Uani 1.000000 .
H27a H 0.2028(3) 0.71795(14) 0.13072(12) 0.060000 Uiso 1.000000 R
H27b H 0.1946(3) 0.73509(14) 0.22221(12) 0.060000 Uiso 1.000000 R
H27c H 0.3335(3) 0.66323(14) 0.18225(12) 0.060000 Uiso 1.000000 R
C28 C 0.3239(2) 0.53996(13) 0.32820(11) 0.0261(4) Uani 1.000000 .
H28a H 0.4026(2) 0.51775(13) 0.28347(11) 0.060000 Uiso 1.000000 R
H28b H 0.3475(2) 0.60878(13) 0.33248(11) 0.060000 Uiso 1.000000 R
C29 C 0.3520(3) 0.47707(15) 0.40544(11) 0.0332(4) Uani 1.000000 .
H29a H 0.4656(3) 0.48292(15) 0.41410(11) 0.060000 Uiso 1.000000 R
H29b H 0.2767(3) 0.49959(15) 0.45035(11) 0.060000 Uiso 1.000000 R
H29c H 0.3318(3) 0.40846(15) 0.40129(11) 0.060000 Uiso 1.000000 R
C30 C -0.0178(2) 0.59451(13) 0.37993(10) 0.0268(4) Uani 1.000000 .
H30a H -0.1322(2) 0.58622(13) 0.37173(10) 0.060000 Uiso 1.000000 R
H30b H -0.0049(2) 0.56045(13) 0.43313(10) 0.060000 Uiso 1.000000 R
C31 C 0.0084(3) 0.70386(14) 0.38016(12) 0.0374(5) Uani 1.000000 .
H31a H -0.0709(3) 0.72940(14) 0.42230(12) 0.060000 Uiso 1.000000 R
H31b H 0.1201(3) 0.71315(14) 0.38994(12) 0.060000 Uiso 1.000000 R
H31c H -0.0074(3) 0.73898(14) 0.32839(12) 0.060000 Uiso 1.000000 R
B1 B 0.0196(2) 0.34385(13) 0.27499(10) 0.0175(3) Uani 1.000000 .
C32 C 0.3882(5) 0.1725(3) 0.6787(2) 0.0838(10) Uani 1.000000 .
H32a H 0.3899(17) 0.2420(3) 0.6578(5) 0.060000 Uiso 1.000000 GR
H32b H 0.5002(7) 0.1481(12) 0.6835(3) 0.060000 Uiso 1.000000 GR
H32c H 0.3428(12) 0.1354(10) 0.6422(3) 0.060000 Uiso 1.000000 GR
C33 C 0.2852(3) 0.1604(2) 0.75775(17) 0.0533(6) Uani 1.000000 .
C34 C 0.1774(3) 0.08472(17) 0.77983(17) 0.0481(6) Uani 1.000000 .
H34 H 0.1683(3) 0.03982(17) 0.74281(17) 0.060000 Uiso 1.000000 R
C35 C 0.0840(3) 0.0728(2) 0.85309(18) 0.0575(7) Uani 1.000000 .
H35 H 0.0099(3) 0.0207(2) 0.86607(18) 0.060000 Uiso 1.000000 R
C36 C 0.0961(3) 0.1363(2) 0.90921(19) 0.0648(8) Uani 1.000000 .
H36 H 0.0350(3) 0.1270(2) 0.96134(19) 0.060000 Uiso 1.000000 R
C37 C 0.2008(4) 0.2135(3) 0.8860(2) 0.0849(12) Uani 1.000000 .
H37 H 0.2086(4) 0.2592(3) 0.9226(2) 0.060000 Uiso 1.000000 R
C38 C 0.2918(4) 0.2258(2) 0.8131(2) 0.0729(10) Uani 1.000000 .
H38 H 0.3617(4) 0.2799(2) 0.7992(2) 0.060000 Uiso 1.000000 R

loop_
_atom_site_aniso_label
_atom_site_aniso_U_11
_atom_site_aniso_U_22
_atom_site_aniso_U_33
_atom_site_aniso_U_12
_atom_site_aniso_U_13
_atom_site_aniso_U_23
S1 0.02001(19) 0.01968(19) 0.02205(19) -0.00219(14) -0.00169(15) -0.00268(15)
P1 0.0236(2) 0.01655(19) 0.01785(19) -0.00288(15) -0.00276(15) -0.00289(15)
F1 0.0380(6) 0.0381(6) 0.0248(5) 0.0165(5) -0.0089(4) -0.0125(4)
F2 0.0631(9) 0.0612(8) 0.0220(6) 0.0183(7) -0.0166(6) -0.0150(5)
F3 0.0539(8) 0.0451(7) 0.0355(6) 0.0084(6) -0.0271(6) 0.0026(5)
F4 0.0280(5) 0.0270(5) 0.0473(7) 0.0078(4) -0.0134(5) -0.0030(5)
F5 0.0261(5) 0.0290(5) 0.0277(5) 0.0055(4) -0.0037(4) -0.0100(4)
F6 0.0308(5) 0.0285(5) 0.0228(5) -0.0073(4) -0.0034(4) -0.0084(4)
F7 0.0443(7) 0.0384(6) 0.0324(6) -0.0241(5) -0.0060(5) -0.0059(5)
F8 0.0331(6) 0.0521(7) 0.0295(6) -0.0222(5) 0.0021(5) 0.0012(5)
F9 0.0438(7) 0.0432(7) 0.0248(5) -0.0118(5) 0.0106(5) -0.0095(5)
F10 0.0503(7) 0.0309(6) 0.0250(5) -0.0177(5) 0.0075(5) -0.0119(4)
F11 0.0356(6) 0.0295(5) 0.0218(5) -0.0026(4) -0.0062(4) -0.0033(4)
F12 0.0376(6) 0.0492(7) 0.0284(6) -0.0110(5) -0.0097(5) 0.0159(5)
F13 0.0499(7) 0.0254(6) 0.0649(9) -0.0064(5) -0.0219(6) 0.0211(6)
F14 0.0566(8) 0.0171(5) 0.0666(9) 0.0009(5) -0.0186(7) -0.0082(5)
F15 0.0389(6) 0.0246(5) 0.0296(5) -0.0007(4) -0.0075(5) -0.0082(4)
O1 0.0227(6) 0.0359(7) 0.0295(7) -0.0039(5) -0.0067(5) -0.0077(5)
O2 0.0301(6) 0.0196(6) 0.0297(6) -0.0027(5) 0.0031(5) -0.0004(5)
O3 0.0250(6) 0.0171(5) 0.0188(5) -0.0032(4) -0.0034(4) -0.0024(4)
N1 0.0199(6) 0.0157(6) 0.0199(6) -0.0007(5) -0.0033(5) 0.0001(5)
C1 0.0201(7) 0.0185(7) 0.0191(7) -0.0022(6) -0.0037(6) 0.0000(6)
C2 0.0258(8) 0.0243(8) 0.0212(8) 0.0029(6) -0.0053(6) -0.0023(6)
C3 0.0387(10) 0.0330(9) 0.0183(8) 0.0025(8) -0.0084(7) -0.0059(7)
C4 0.0331(9) 0.0292(9) 0.0254(9) -0.0011(7) -0.0137(7) 0.0028(7)
C5 0.0215(8) 0.0189(8) 0.0339(9) -0.0001(6) -0.0085(7) 0.0007(7)
C6 0.0216(8) 0.0193(7) 0.0214(8) -0.0031(6) -0.0015(6) -0.0028(6)
C7 0.0186(7) 0.0185(7) 0.0189(7) 0.0006(6) -0.0049(6) -0.0002(6)
C8 0.0211(8) 0.0223(8) 0.0190(7) -0.0007(6) -0.0055(6) -0.0022(6)
C9 0.0250(8) 0.0249(8) 0.0247(8) -0.0077(7) -0.0092(7) -0.0006(6)
C10 0.0217(8) 0.0320(9) 0.0232(8) -0.0075(7) -0.0039(6) 0.0041(7)
C11 0.0260(8) 0.0293(9) 0.0181(8) -0.0005(7) 0.0002(6) -0.0015(6)
C12 0.0267(8) 0.0190(8) 0.0225(8) -0.0037(6) -0.0042(6) -0.0026(6)
C13 0.0180(7) 0.0181(7) 0.0243(8) 0.0001(6) -0.0046(6) 0.0008(6)
C14 0.0192(8) 0.0226(8) 0.0262(8) -0.0015(6) -0.0044(6) 0.0003(6)
C15 0.0218(8) 0.0332(9) 0.0278(9) -0.0042(7) -0.0076(7) 0.0096(7)
C16 0.0275(9) 0.0207(8) 0.0488(12) -0.0033(7) -0.0127(8) 0.0125(8)
C17 0.0283(9) 0.0180(8) 0.0463(11) 0.0003(7) -0.0108(8) -0.0031(7)
C18 0.0224(8) 0.0214(8) 0.0298(9) 0.0003(6) -0.0054(7) -0.0024(7)
C19 0.0199(8) 0.0249(8) 0.0237(8) -0.0017(6) 0.0001(6) -0.0041(6)
C20 0.0254(9) 0.0317(9) 0.0312(9) 0.0038(7) -0.0048(7) -0.0038(7)
C21 0.0290(9) 0.0297(9) 0.0428(11) 0.0066(7) -0.0008(8) -0.0079(8)
C22 0.0282(9) 0.0350(10) 0.0349(10) -0.0077(8) 0.0079(8) -0.0123(8)
C23 0.0468(13) 0.0448(12) 0.0439(12) -0.0089(10) 0.0175(10) -0.0178(10)
C24 0.0346(10) 0.0408(11) 0.0228(9) -0.0043(8) 0.0044(7) -0.0025(8)
C25 0.0296(9) 0.0291(9) 0.0262(9) 0.0004(7) 0.0027(7) 0.0014(7)
C26 0.0307(9) 0.0205(8) 0.0215(8) -0.0026(7) -0.0052(7) 0.0003(6)
C27 0.0425(11) 0.0301(10) 0.0310(10) -0.0123(8) -0.0049(8) 0.0062(8)
C28 0.0271(9) 0.0261(8) 0.0269(9) -0.0056(7) -0.0074(7) -0.0044(7)
C29 0.0401(11) 0.0330(10) 0.0298(9) -0.0003(8) -0.0145(8) -0.0057(8)
C30 0.0337(9) 0.0227(8) 0.0236(8) -0.0024(7) 0.0004(7) -0.0072(7)
C31 0.0521(12) 0.0242(9) 0.0352(10) -0.0013(8) 0.0016(9) -0.0112(8)
B1 0.0198(8) 0.0171(8) 0.0161(8) -0.0001(6) -0.0035(6) -0.0024(6)
C32 0.083(2) 0.086(2) 0.075(2) -0.0082(19) 0.0031(18) 0.0048(18)
C33 0.0421(13) 0.0534(15) 0.0640(16) 0.0046(11) -0.0052(11) -0.0118(12)
C34 0.0425(12) 0.0365(11) 0.0706(17) 0.0036(9) -0.0152(11) -0.0203(11)
C35 0.0490(14) 0.0487(14) 0.0737(18) 0.0031(11) -0.0058(13) -0.0096(13)
C36 0.0458(15) 0.090(2) 0.0640(18) 0.0147(14) -0.0143(13) -0.0276(16)
C37 0.0427(15) 0.113(3) 0.119(3) 0.0101(16) -0.0247(17) -0.081(2)
C38 0.0446(15) 0.0606(17) 0.124(3) -0.0063(12) -0.0159(17) -0.0487(19)

loop_
_atom_type_symbol
_atom_type_scat_dispersion_real
_atom_type_scat_dispersion_imag
_atom_type_scat_Cromer_Mann_a1
_atom_type_scat_Cromer_Mann_a2
_atom_type_scat_Cromer_Mann_a3
_atom_type_scat_Cromer_Mann_a4
_atom_type_scat_Cromer_Mann_b1
_atom_type_scat_Cromer_Mann_b2
_atom_type_scat_Cromer_Mann_b3
_atom_type_scat_Cromer_Mann_b4
_atom_type_scat_Cromer_Mann_c
_atom_type_scat_source
_atom_type_scat_dispersion_source
C 0.00347 0.00161 2.31000 1.02000 1.58860 0.86500 20.84390 10.20750 0.56870 51.65120 0.215599998832 'International Tables Volume C Table 6.1.1.4 (pp. 500-502)' 'Henke, Gullikson and Davis, At. Data and Nucl. Data Tables, 1993, 54, 2'
B 0.00141 0.00067 2.05450 1.33260 1.09790 0.70680 23.21850 1.02100 60.34980 0.14030 -0.193200007081 'International Tables Volume C Table 6.1.1.4 (pp. 500-502)' 'Henke, Gullikson and Davis, At. Data and Nucl. Data Tables, 1993, 54, 2'
F 0.01794 0.01033 3.53920 2.64120 1.51700 1.02430 10.28250 4.29440 0.26150 26.14760 0.277599990368 'International Tables Volume C Table 6.1.1.4 (pp. 500-502)' 'Henke, Gullikson and Davis, At. Data and Nucl. Data Tables, 1993, 54, 2'
H 0.00000 0.00000 0.49300 0.32291 0.14019 0.04081 10.51090 26.12570 3.14236 57.79970 0.0030380000826 'International Tables Volume C Table 6.1.1.4 (pp. 500-502)' 'Henke, Gullikson and Davis, At. Data and Nucl. Data Tables, 1993, 54, 2'
O 0.01158 0.00611 3.04850 2.28680 1.54630 0.86700 13.27710 5.70110 0.32390 32.90890 0.250800013542 'International Tables Volume C Table 6.1.1.4 (pp. 500-502)' 'Henke, Gullikson and Davis, At. Data and Nucl. Data Tables, 1993, 54, 2'
N 0.00653 0.00323 12.21260 3.13220 2.01250 1.16630 0.00570 9.89330 28.99750 0.58260 -11.5290002823 'International Tables Volume C Table 6.1.1.4 (pp. 500-502)' 'Henke, Gullikson and Davis, At. Data and Nucl. Data Tables, 1993, 54, 2'
P 0.10434 0.09671 6.43450 4.17910 1.78000 1.49080 1.90670 27.15700 0.52600 68.16450 1.11489999294 'International Tables Volume C Table 6.1.1.4 (pp. 500-502)' 'Henke, Gullikson and Davis, At. Data and Nucl. Data Tables, 1993, 54, 2'
S 0.12424 0.12443 6.90530 5.20340 1.43790 1.58630 1.46790 22.21510 0.25360 56.17200 0.866900026798 'International Tables Volume C Table 6.1.1.4 (pp. 500-502)' 'Henke, Gullikson and Davis, At. Data and Nucl. Data Tables, 1993, 54, 2'

loop_
_geom_angle_atom_site_label_1
_geom_angle_atom_site_label_2
_geom_angle_atom_site_label_3
_geom_angle
O2 S1 O1 119.39(8)
N1 S1 O1 108.94(7)
N1 S1 O2 105.42(7)
C19 S1 O1 106.39(8)
C19 S1 O2 107.00(8)
C19 S1 N1 109.46(7)
C26 P1 O3 113.03(7)
C28 P1 O3 110.17(7)
C28 P1 C26 110.12(8)
C30 P1 O3 106.95(7)
C30 P1 C26 108.81(8)
C30 P1 C28 107.55(9)
B1 O3 P1 149.94(10)
C13 N1 S1 114.19(10)
B1 N1 S1 120.76(10)
B1 N1 C13 121.21(12)
C6 C1 C2 113.40(15)
B1 C1 C2 126.75(14)
B1 C1 C6 119.65(14)
C1 C2 F1 121.40(15)
C3 C2 F1 114.94(15)
C3 C2 C1 123.65(16)
C2 C3 F2 120.27(16)
C4 C3 F2 119.69(16)
C4 C3 C2 120.04(16)
C3 C4 F3 120.12(17)
C5 C4 F3 120.97(17)
C5 C4 C3 118.91(16)
C4 C5 F4 119.66(15)
C6 C5 F4 121.05(16)
C6 C5 C4 119.28(16)
C1 C6 F5 119.50(14)
C5 C6 F5 115.84(14)
C5 C6 C1 124.66(15)
C12 C7 C8 113.68(14)
B1 C7 C8 120.47(14)
B1 C7 C12 125.68(14)
C7 C8 F6 119.43(14)
C9 C8 F6 116.22(14)
C9 C8 C7 124.36(15)
C8 C9 F7 121.23(16)
C10 C9 F7 119.51(15)
C10 C9 C8 119.25(15)
C9 C10 F8 120.32(16)
C11 C10 F8 120.53(16)
C11 C10 C9 119.15(15)
C10 C11 F9 119.90(15)
C12 C11 F9 120.23(16)
C12 C11 C10 119.87(16)
C7 C12 F10 121.89(14)
C11 C12 F10 114.46(15)
C11 C12 C7 123.65(15)
C14 C13 N1 121.89(15)
C18 C13 N1 121.38(15)
C18 C13 C14 116.69(15)
C13 C14 F11 119.68(14)
C15 C14 F11 118.16(16)
C15 C14 C13 122.13(16)
C14 C15 F12 120.68(18)
C16 C15 F12 119.84(16)
C16 C15 C14 119.47(17)
C15 C16 F13 119.97(18)
C17 C16 F13 119.78(18)
C17 C16 C15 120.25(16)
C16 C17 F14 120.08(16)
C18 C17 F14 120.10(18)
C18 C17 C16 119.81(17)
C13 C18 F15 120.83(15)
C17 C18 F15 117.58(16)
C17 C18 C13 121.58(17)
C20 C19 S1 120.58(14)
C25 C19 S1 118.71(13)
C25 C19 C20 120.66(16)
H20 C20 C19 120.50(11)
C21 C20 C19 119.00(18)
C21 C20 H20 120.50(12)
H21 C21 C20 119.30(12)
C22 C21 C20 121.40(18)
C22 C21 H21 119.30(11)
C23 C22 C21 121.4(2)
C24 C22 C21 118.39(17)
C24 C22 C23 120.2(2)
H23a C23 C22 109.5
H23b C23 C22 109.5
H23b C23 H23a 109.5
H23c C23 C22 109.5
H23c C23 H23a 109.5
H23c C23 H23b 109.5
H24 C24 C22 119.38(11)
C25 C24 C22 121.23(18)
C25 C24 H24 119.38(12)
C24 C25 C19 119.21(17)
H25 C25 C19 120.39(10)
H25 C25 C24 120.39(12)
H26a C26 P1 108.40(6)
H26b C26 P1 108.40(6)
H26b C26 H26a 107.5
C27 C26 P1 115.53(13)
C27 C26 H26a 108.40(11)
C27 C26 H26b 108.40(11)
H27a C27 C26 109.5
H27b C27 C26 109.5
H27b C27 H27a 109.5
H27c C27 C26 109.5
H27c C27 H27a 109.5
H27c C27 H27b 109.5
H28a C28 P1 108.80(6)
H28b C28 P1 108.80(6)
H28b C28 H28a 107.7
C29 C28 P1 113.80(13)
C29 C28 H28a 108.80(10)
C29 C28 H28b 108.80(10)
H29a C29 C28 109.5
H29b C29 C28 109.5
H29b C29 H29a 109.5
H29c C29 C28 109.5
H29c C29 H29a 109.5
H29c C29 H29b 109.5
H30a C30 P1 108.44(6)
H30b C30 P1 108.44(6)
H30b C30 H30a 107.5
C31 C30 P1 115.33(13)
C31 C30 H30a 108.44(11)
C31 C30 H30b 108.44(11)
H31a C31 C30 109.5
H31b C31 C30 109.5
H31b C31 H31a 109.5
H31c C31 C30 109.5
H31c C31 H31a 109.5
H31c C31 H31b 109.5
N1 B1 O3 108.25(12)
C1 B1 O3 110.75(12)
C1 B1 N1 114.44(13)
C7 B1 O3 107.64(12)
C7 B1 N1 108.97(12)
C7 B1 C1 106.57(12)
H32b C32 H32a 109.5
H32c C32 H32a 109.5
H32c C32 H32b 109.5
C33 C32 H32a 109.5
C33 C32 H32b 109.5
C33 C32 H32c 109.5
C34 C33 C32 121.8(3)
C38 C33 C32 121.0(3)
C38 C33 C34 117.2(3)
H34 C34 C33 119.10(16)
C35 C34 C33 121.8(2)
C35 C34 H34 119.10(16)
H35 C35 C34 119.68(16)
C36 C35 C34 120.6(3)
C36 C35 H35 119.68(19)
H36 C36 C35 121.34(19)
C37 C36 C35 117.3(3)
C37 C36 H36 121.34(19)
H37 C37 C36 119.07(19)
C38 C37 C36 121.9(3)
C38 C37 H37 119.07(18)
C37 C38 C33 121.1(3)
H38 C38 C33 119.44(19)
H38 C38 C37 119.44(18)

loop_
_geom_bond_atom_site_label_1
_geom_bond_atom_site_label_2
_geom_bond_distance
S1 O1 1.4391(13)
S1 O2 1.4393(13)
S1 N1 1.6502(14)
S1 C19 1.7674(17)
P1 O3 1.5291(11)
P1 C26 1.8040(17)
P1 C28 1.8003(18)
P1 C30 1.8049(17)
F1 C2 1.345(2)
F2 C3 1.345(2)
F3 C4 1.343(2)
F4 C5 1.348(2)
F5 C6 1.3586(19)
F6 C8 1.3558(19)
F7 C9 1.3437(19)
F8 C10 1.3410(19)
F9 C11 1.345(2)
F10 C12 1.3503(19)
F11 C14 1.339(2)
F12 C15 1.342(2)
F13 C16 1.343(2)
F14 C17 1.340(2)
F15 C18 1.334(2)
O3 B1 1.504(2)
N1 C13 1.427(2)
N1 B1 1.584(2)
C1 C2 1.388(2)
C1 C6 1.394(2)
C1 B1 1.651(2)
C2 C3 1.392(2)
C3 C4 1.372(3)
C4 C5 1.378(3)
C5 C6 1.380(2)
C7 C8 1.390(2)
C7 C12 1.390(2)
C7 B1 1.649(2)
C8 C9 1.384(2)
C9 C10 1.376(3)
C10 C11 1.371(3)
C11 C12 1.387(2)
C13 C14 1.394(2)
C13 C18 1.396(2)
C14 C15 1.384(2)
C15 C16 1.376(3)
C16 C17 1.375(3)
C17 C18 1.388(2)
C19 C20 1.389(2)
C19 C25 1.389(2)
C20 H20 0.9500
C20 C21 1.387(3)
C21 H21 0.9500
C21 C22 1.389(3)
C22 C23 1.513(3)
C22 C24 1.391(3)
C23 H23a 0.9800
C23 H23b 0.9800
C23 H23c 0.9800
C24 H24 0.9500
C24 C25 1.386(3)
C25 H25 0.9500
C26 H26a 0.9900
C26 H26b 0.9900
C26 C27 1.526(2)
C27 H27a 0.9800
C27 H27b 0.9800
C27 H27c 0.9800
C28 H28a 0.9900
C28 H28b 0.9900
C28 C29 1.532(3)
C29 H29a 0.9800
C29 H29b 0.9800
C29 H29c 0.9800
C30 H30a 0.9900
C30 H30b 0.9900
C30 C31 1.532(2)
C31 H31a 0.9800
C31 H31b 0.9800
C31 H31c 0.9800
C32 H32a 0.9800
C32 H32b 0.9800
C32 H32c 0.9800
C32 C33 1.476(4)
C33 C34 1.382(4)
C33 C38 1.392(4)
C34 H34 0.9500
C34 C35 1.360(4)
C35 H35 0.9500
C35 C36 1.391(4)
C36 H36 0.9500
C36 C37 1.385(5)
C37 H37 0.9500
C37 C38 1.347(5)
C38 H38 0.9500

loop_
_restr_distance_atom_site_label_1
_restr_distance_atom_site_label_2
_restr_distance_site_symmetry_2
_restr_distance_target
_restr_distance_target_weight_param
_restr_distance_diff
C22 C23 1 1.5400 0.0200 0.0267
